data_1521784
loop_
_publ_author_name
'Putz, H.'
'Schoen, J.C.'
'Jansen, M.'

_publ_section_title
;
 Structure prediction for crystalline Ca3 Si Br2 using an environment
 dependent potential
;
_journal_name_full 'Zeitschrift fuer Anorganische und Allgemeine Chemie'
_journal_page_first 1624
_journal_page_last 1630
_journal_paper_doi 10.1002/(SICI)1521-3749(199910)625:10<1624::AID-ZAAC1624>3.0.CO;2-K
_journal_volume 625
_journal_year 1999
_chemical_formula_sum 'Br2 Ca3 Si'
_chemical_name_systematic 'Ca3 Si Br2'
_space_group_IT_number 166
_symmetry_space_group_name_Hall '-P 3* 2'
_symmetry_space_group_name_H-M 'R -3 m :R'
_cell_angle_alpha 22.79
_cell_angle_beta 22.79
_cell_angle_gamma 22.79
_cell_formula_units_Z 1
_cell_length_a 11.476
_cell_length_b 11.476
_cell_length_c 11.476
_cell_volume 198.978
_citation_journal_id_ASTM ZAACAB
_cod_data_source_file Putz_ZAACAB_1999_813.cif
_cod_data_source_block Br2Ca3Si1
_cod_original_cell_volume 198.9783
_cod_original_sg_symbol_Hall '-R 3 2" (-y+z,x+z,-x+y+z)'
_cod_original_formula_sum 'Br2 Ca3 Si1'
_cod_struct_determination_method theoretical
_cod_database_code 1521784

loop_
_symmetry_equiv_pos_as_xyz
x,y,z
z,x,y
y,z,x
-y,-x,-z
-z,-y,-x
-x,-z,-y
-x,-y,-z
-z,-x,-y
-y,-z,-x
y,x,z
z,y,x
x,z,y

loop_
_atom_site_label
_atom_site_type_symbol
_atom_site_fract_x
_atom_site_fract_y
_atom_site_fract_z
_atom_site_occupancy
_atom_site_U_iso_or_equiv
Ca2 Ca+2 0.88 0.88 0.88 1 0.0
Ca1 Ca+2 0 0 0 1 0.0
Br1 Br-1 0.72 0.72 0.72 1 0.0
Si1 Si-4 0.5 0.5 0.5 1 0.0
